data_7235530
loop_
_publ_author_name
'Sahoo, Laxminarayan'
'Singhamahapatra, Anadi'
'Ramkumar, Vankatachalam'
'Loganathan, Duraikkannu'

_publ_section_title
;
 Regioselective opening of unsymmetrical cyclic anhydrides: synthesis of
 N-glycosylated isoasparagine and isoglutamine conjugates
;
_journal_issue 42
_journal_name_full 'RSC Advances'
_journal_page_first 22042
_journal_paper_doi 10.1039/c4ra01234h
_journal_volume 4
_journal_year 2014
_chemical_formula_moiety 'C18 H24 Cl N O12'
_chemical_formula_sum 'C18 H24 Cl N O12'
_chemical_formula_weight 481.83
_space_group_IT_number 4
_space_group_name_Hall 'P 2yb'
_space_group_name_H-M_alt 'P 1 21 1'
_symmetry_cell_setting monoclinic
_symmetry_space_group_name_H-M 'P 1 21 1'
_atom_sites_solution_hydrogens geom
_atom_sites_solution_primary direct
_atom_sites_solution_secondary difmap
_audit_creation_method SHELXL-97
_cell_angle_alpha 90.00
_cell_angle_beta 94.702(2)
_cell_angle_gamma 90.00
_cell_formula_units_Z 4
_cell_length_a 11.9031(9)
_cell_length_b 9.4411(5)
_cell_length_c 19.8615(15)
_cell_measurement_reflns_used 1747
_cell_measurement_temperature 173(2)
_cell_measurement_theta_max 20.59
_cell_measurement_theta_min 2.57
_cell_volume 2224.5(3)
_computing_cell_refinement APEXII,Bruker,2004
_computing_data_collection APEXII,Bruker,2004
_computing_data_reduction SAINT,Bruker,2004
_computing_molecular_graphics 'ORTEP-3 (Farrugia, 1997)'
_computing_publication_material 'SHELXL-97 (Sheldrick, 2008)'
_computing_structure_refinement 'SHELXL-97 (Sheldrick, 2008)'
_computing_structure_solution 'SHELXS-97 (Sheldrick, 2008)'
_diffrn_ambient_temperature 173(2)
_diffrn_measured_fraction_theta_full 0.914
_diffrn_measured_fraction_theta_max 0.914
_diffrn_measurement_device_type 'Bruker APEXII CCD area detector'
_diffrn_measurement_method 'phi and omega scans'
_diffrn_radiation_monochromator graphite
_diffrn_radiation_source 'fine-focus sealed tube'
_diffrn_radiation_type MoK\a
_diffrn_radiation_wavelength 0.71073
_diffrn_reflns_av_R_equivalents 0.0446
_diffrn_reflns_av_sigmaI/netI 0.0862
_diffrn_reflns_limit_h_max 12
_diffrn_reflns_limit_h_min -14
_diffrn_reflns_limit_k_max 10
_diffrn_reflns_limit_k_min -9
_diffrn_reflns_limit_l_max 22
_diffrn_reflns_limit_l_min -23
_diffrn_reflns_number 11145
_diffrn_reflns_theta_full 24.99
_diffrn_reflns_theta_max 24.99
_diffrn_reflns_theta_min 1.03
_exptl_absorpt_coefficient_mu 0.235
_exptl_absorpt_correction_T_max 0.9655
_exptl_absorpt_correction_T_min 0.9435
_exptl_absorpt_correction_type multi-scan
_exptl_absorpt_process_details ' SADABS (Bruker,2004)'
_exptl_crystal_colour colourless
_exptl_crystal_density_diffrn 1.439
_exptl_crystal_density_method 'not measured'
_exptl_crystal_description Rectangular
_exptl_crystal_F_000 1008
_exptl_crystal_size_max 0.25
_exptl_crystal_size_mid 0.20
_exptl_crystal_size_min 0.15
_refine_diff_density_max 0.533
_refine_diff_density_min -0.334
_refine_diff_density_rms 0.058
_refine_ls_abs_structure_details 'Flack H D (1983), Acta Cryst. A39, 876-881'
_refine_ls_abs_structure_Flack 0.02(9)
_refine_ls_extinction_method none
_refine_ls_goodness_of_fit_ref 1.010
_refine_ls_hydrogen_treatment mixed
_refine_ls_matrix_type full
_refine_ls_number_parameters 601
_refine_ls_number_reflns 6266
_refine_ls_number_restraints 1
_refine_ls_restrained_S_all 1.010
_refine_ls_R_factor_all 0.0813
_refine_ls_R_factor_gt 0.0524
_refine_ls_shift/su_max 0.017
_refine_ls_shift/su_mean 0.000
_refine_ls_structure_factor_coef Fsqd
_refine_ls_weighting_details 'calc w=1/[\s^2^(Fo^2^)+(0.0519P)^2^+0.3895P] where P=(Fo^2^+2Fc^2^)/3'
_refine_ls_weighting_scheme calc
_refine_ls_wR_factor_gt 0.1062
_refine_ls_wR_factor_ref 0.1198
_reflns_number_gt 4669
_reflns_number_total 6266
_reflns_threshold_expression >2sigma(I)
_cod_data_source_file c4ra01234h2.cif
_cod_data_source_block new
_cod_depositor_comments
;
The following automatic conversions were performed:

data item '_symmetry_cell_setting' value 'Monoclinic' was changed to
'monoclinic' in accordance with the
/home/saulius/struct/COD-crude-data/automatic-downloads/DataCite-retrospective/RSC/depositions/lib/dictionaries/cif_core.dic
dictionary named 'cif_core.dic' version 2.4.2 last updated on
2011-04-26.

Automatic conversion script
Id: cif_fix_values 6909 2019-04-08 15:41:33Z antanas 
;
_cod_original_sg_symbol_H-M P2(1)
_cod_database_code 7235530

loop_
_symmetry_equiv_pos_as_xyz
'x, y, z'
'-x, y+1/2, -z'

loop_
_atom_site_label
_atom_site_type_symbol
_atom_site_fract_x
_atom_site_fract_y
_atom_site_fract_z
_atom_site_U_iso_or_equiv
_atom_site_adp_type
_atom_site_occupancy
_atom_site_symmetry_multiplicity
_atom_site_calc_flag
_atom_site_refinement_flags
C1A C 0.8008(4) 0.4668(5) 0.0431(2) 0.0202(12) Uani 1 1 d .
H1A H 0.7947 0.3614 0.0394 0.024 Uiso 1 1 calc R
C2A C 0.7941(4) 0.5085(5) 0.1162(2) 0.0187(11) Uani 1 1 d .
H2A H 0.7911 0.6137 0.1216 0.022 Uiso 1 1 calc R
C3A C 0.6915(4) 0.4379(5) 0.1410(2) 0.0197(12) Uani 1 1 d .
H3A H 0.7024 0.3329 0.1410 0.024 Uiso 1 1 calc R
C4A C 0.5851(4) 0.4751(5) 0.0966(2) 0.0153(11) Uani 1 1 d .
H4A H 0.5574 0.5718 0.1073 0.018 Uiso 1 1 calc R
C5A C 0.6032(4) 0.4613(5) 0.0210(2) 0.0187(11) Uani 1 1 d .
H5A H 0.6053 0.3587 0.0085 0.022 Uiso 1 1 calc R
C6A C 0.5091(4) 0.5329(5) -0.0210(2) 0.0230(12) Uani 1 1 d .
H6A1 H 0.4360 0.5003 -0.0062 0.028 Uiso 1 1 calc R
H6A2 H 0.5141 0.6364 -0.0136 0.028 Uiso 1 1 calc R
C13A C 0.4581(4) 0.3887(6) -0.1152(3) 0.0260(12) Uani 1 1 d .
C14A C 0.4584(5) 0.3718(7) -0.1900(3) 0.0443(15) Uani 1 1 d .
H14A H 0.4647 0.2712 -0.2011 0.066 Uiso 1 1 calc R
H14B H 0.5227 0.4234 -0.2059 0.066 Uiso 1 1 calc R
H14C H 0.3882 0.4099 -0.2120 0.066 Uiso 1 1 calc R
C1' C 0.9791(4) 0.4170(5) -0.0031(3) 0.0229(12) Uani 1 1 d .
C2' C 1.0896(4) 0.4805(5) -0.0236(3) 0.0254(13) Uani 1 1 d .
H2' H 1.1024 0.5756 -0.0021 0.030 Uiso 1 1 calc R
C3' C 1.0835(5) 0.4937(6) -0.0988(3) 0.0377(14) Uani 1 1 d .
H3'1 H 1.0138 0.5452 -0.1146 0.045 Uiso 1 1 calc R
H3'2 H 1.0793 0.3979 -0.1191 0.045 Uiso 1 1 calc R
C4' C 1.1833(5) 0.5706(5) -0.1228(3) 0.0345(15) Uani 1 1 d .
C7A C 0.9794(4) 0.5380(7) 0.1717(3) 0.0304(13) Uani 1 1 d .
C8A C 1.0815(4) 0.4569(7) 0.1982(3) 0.0451(16) Uani 1 1 d .
H8A1 H 1.1310 0.4421 0.1618 0.068 Uiso 1 1 calc R
H8A2 H 1.0585 0.3650 0.2154 0.068 Uiso 1 1 calc R
H8A3 H 1.1220 0.5105 0.2349 0.068 Uiso 1 1 calc R
C9A C 0.6849(4) 0.3881(6) 0.2588(2) 0.0229(12) Uani 1 1 d .
C10A C 0.6825(4) 0.4510(6) 0.3274(3) 0.0287(13) Uani 1 1 d .
H10A H 0.6562 0.3798 0.3584 0.043 Uiso 1 1 calc R
H10B H 0.6311 0.5323 0.3254 0.043 Uiso 1 1 calc R
H10C H 0.7585 0.4822 0.3436 0.043 Uiso 1 1 calc R
C11A C 0.4235(4) 0.3936(5) 0.1516(2) 0.0220(12) Uani 1 1 d .
C12A C 0.3550(4) 0.2668(5) 0.1608(3) 0.0268(13) Uani 1 1 d .
H12A H 0.3979 0.2000 0.1907 0.040 Uiso 1 1 calc R
H12B H 0.3358 0.2220 0.1169 0.040 Uiso 1 1 calc R
H12C H 0.2857 0.2938 0.1810 0.040 Uiso 1 1 calc R
C1B C 0.3456(4) 0.8071(5) 0.4613(2) 0.0230(12) Uani 1 1 d .
H1B H 0.3288 0.9025 0.4798 0.028 Uiso 1 1 calc R
C2B C 0.3477(4) 0.8158(5) 0.3843(2) 0.0211(12) Uani 1 1 d .
H2B H 0.3773 0.7252 0.3666 0.025 Uiso 1 1 calc R
C3B C 0.2321(4) 0.8474(5) 0.3495(2) 0.0239(12) Uani 1 1 d .
H3B H 0.2117 0.9487 0.3566 0.029 Uiso 1 1 calc R
C4B C 0.1434(4) 0.7499(6) 0.3759(2) 0.0256(12) Uani 1 1 d .
H4B H 0.1543 0.6504 0.3605 0.031 Uiso 1 1 calc R
C5B C 0.1520(4) 0.7571(6) 0.4533(3) 0.0296(13) Uani 1 1 d .
H5B H 0.1415 0.8571 0.4680 0.036 Uiso 1 1 calc R
C6B C 0.0674(5) 0.6620(7) 0.4844(3) 0.0426(16) Uani 1 1 d .
H6B1 H -0.0104 0.6846 0.4661 0.051 Uiso 1 1 calc R
H6B2 H 0.0829 0.5610 0.4754 0.051 Uiso 1 1 calc R
C13B C 0.0052(6) 0.6578(7) 0.5937(3) 0.0456(16) Uani 1 1 d .
C14B C 0.0298(6) 0.6966(7) 0.6648(3) 0.0542(18) Uani 1 1 d .
H14D H -0.0271 0.6550 0.6918 0.081 Uiso 1 1 calc R
H14E H 0.0286 0.7999 0.6693 0.081 Uiso 1 1 calc R
H14F H 0.1045 0.6608 0.6810 0.081 Uiso 1 1 calc R
C1'B C 0.5255(4) 0.8389(5) 0.5269(2) 0.0220(12) Uani 1 1 d .
C2'B C 0.6340(4) 0.7653(6) 0.5525(2) 0.0255(12) Uani 1 1 d .
H2'B H 0.6157 0.6730 0.5738 0.031 Uiso 1 1 calc R
C3'B C 0.7041(4) 0.8547(6) 0.6033(3) 0.0294(13) Uani 1 1 d .
H3'3 H 0.7760 0.8056 0.6166 0.035 Uiso 1 1 calc R
H3'4 H 0.7219 0.9463 0.5824 0.035 Uiso 1 1 calc R
C4'B C 0.6416(4) 0.8813(5) 0.6653(2) 0.0221(12) Uani 1 1 d .
C7B C 0.5278(4) 0.8962(6) 0.3541(2) 0.0233(12) Uani 1 1 d .
C8B C 0.6008(4) 1.0249(6) 0.3565(3) 0.0311(13) Uani 1 1 d .
H8B1 H 0.6290 1.0439 0.4034 0.047 Uiso 1 1 calc R
H8B2 H 0.5568 1.1062 0.3386 0.047 Uiso 1 1 calc R
H8B3 H 0.6646 1.0091 0.3292 0.047 Uiso 1 1 calc R
C9B C 0.2136(5) 0.9232(8) 0.2335(3) 0.0400(16) Uani 1 1 d .
C10B C 0.2194(5) 0.8698(8) 0.1631(3) 0.0549(18) Uani 1 1 d .
H10D H 0.1489 0.8212 0.1484 0.082 Uiso 1 1 calc R
H10E H 0.2825 0.8035 0.1619 0.082 Uiso 1 1 calc R
H10F H 0.2305 0.9497 0.1328 0.082 Uiso 1 1 calc R
C11B C -0.0444(4) 0.7092(7) 0.3274(3) 0.0328(14) Uani 1 1 d .
C12B C -0.1493(5) 0.7817(6) 0.2990(3) 0.0464(17) Uani 1 1 d .
H12D H -0.1960 0.7146 0.2714 0.070 Uiso 1 1 calc R
H12E H -0.1292 0.8616 0.2709 0.070 Uiso 1 1 calc R
H12F H -0.1914 0.8164 0.3360 0.070 Uiso 1 1 calc R
Cl1A Cl 1.20050(12) 0.36281(17) 0.00464(9) 0.0536(5) Uani 1 1 d .
Cl1B Cl 0.71481(12) 0.73252(19) 0.48121(8) 0.0519(5) Uani 1 1 d .
N1A N 0.9033(4) 0.5109(5) 0.0159(2) 0.0225(11) Uani 1 1 d .
N1B N 0.4506(3) 0.7561(5) 0.4924(2) 0.0222(10) Uani 1 1 d .
O2A O 0.8914(3) 0.4487(3) 0.15440(17) 0.0250(8) Uani 1 1 d .
O3A O 0.6790(3) 0.4853(3) 0.20972(16) 0.0219(8) Uani 1 1 d .
O4A O 0.5009(3) 0.3683(3) 0.10747(16) 0.0216(8) Uani 1 1 d .
O5A O 0.7069(2) 0.5288(3) 0.00451(15) 0.0192(8) Uani 1 1 d .
O6A O 0.5124(3) 0.5036(4) -0.09228(17) 0.0285(9) Uani 1 1 d .
O10A O 0.4144(3) 0.3061(4) -0.0791(2) 0.0432(11) Uani 1 1 d .
O1' O 0.9620(3) 0.2907(4) -0.0054(2) 0.0449(11) Uani 1 1 d .
O2' O 1.1808(4) 0.5702(5) -0.1895(2) 0.0585(14) Uani 1 1 d .
O3' O 1.2547(3) 0.6308(4) -0.08685(19) 0.0320(9) Uani 1 1 d .
O7A O 0.9738(3) 0.6626(5) 0.1632(2) 0.0438(11) Uani 1 1 d .
O8A O 0.6910(3) 0.2612(4) 0.24772(18) 0.0394(10) Uani 1 1 d .
O9A O 0.4137(3) 0.5073(4) 0.17857(18) 0.0330(9) Uani 1 1 d .
O2B O 0.4224(3) 0.9306(3) 0.37130(17) 0.0229(8) Uani 1 1 d .
O3B O 0.2375(3) 0.8194(4) 0.27878(17) 0.0289(9) Uani 1 1 d .
O4B O 0.0363(3) 0.8042(3) 0.34807(18) 0.0294(9) Uani 1 1 d .
O5B O 0.2616(3) 0.7088(3) 0.47758(16) 0.0257(8) Uani 1 1 d .
O6B O 0.0828(3) 0.6925(6) 0.5565(2) 0.0645(14) Uani 1 1 d .
O1'B O 0.5109(3) 0.9644(4) 0.53728(18) 0.0308(9) Uani 1 1 d .
O2'B O 0.5642(3) 0.8104(4) 0.68122(18) 0.0330(9) Uani 1 1 d .
O3'B O 0.6832(3) 0.9927(4) 0.6999(2) 0.0287(9) Uani 1 1 d .
O7B O 0.5542(3) 0.7781(4) 0.33941(18) 0.0338(9) Uani 1 1 d .
O8B O 0.1883(4) 1.0411(5) 0.2493(2) 0.0679(14) Uani 1 1 d .
O9B O -0.0306(3) 0.5823(4) 0.3319(2) 0.0419(11) Uani 1 1 d .
O10B O -0.0778(4) 0.5915(5) 0.5714(2) 0.0667(14) Uani 1 1 d .
H1NA H 0.922(4) 0.583(5) 0.017(2) 0.011(16) Uiso 1 1 d .
H1NB H 0.466(3) 0.681(4) 0.478(2) -0.007(11) Uiso 1 1 d .
H3O H 0.659(4) 0.994(6) 0.734(3) 0.023(17) Uiso 1 1 d .
H2O H 1.230(6) 0.625(8) -0.203(4) 0.09(3) Uiso 1 1 d .

loop_
_atom_site_aniso_label
_atom_site_aniso_U_11
_atom_site_aniso_U_22
_atom_site_aniso_U_33
_atom_site_aniso_U_23
_atom_site_aniso_U_13
_atom_site_aniso_U_12
C1A 0.018(3) 0.015(3) 0.028(3) 0.000(2) 0.008(2) 0.002(2)
C2A 0.017(3) 0.018(3) 0.021(3) 0.003(2) 0.001(2) 0.006(2)
C3A 0.026(3) 0.017(3) 0.017(3) -0.003(2) 0.009(2) -0.001(2)
C4A 0.017(3) 0.010(2) 0.019(3) 0.003(2) 0.001(2) 0.000(2)
C5A 0.015(3) 0.018(3) 0.023(3) -0.003(2) 0.004(2) -0.004(2)
C6A 0.024(3) 0.026(3) 0.019(3) -0.003(2) 0.003(2) 0.002(2)
C13A 0.024(3) 0.022(3) 0.031(3) 0.002(3) 0.000(3) 0.002(3)
C14A 0.043(4) 0.060(4) 0.030(4) -0.008(3) 0.000(3) -0.001(3)
C1' 0.023(3) 0.019(3) 0.028(3) 0.003(2) 0.006(2) 0.001(2)
C2' 0.024(3) 0.018(3) 0.036(4) 0.001(2) 0.015(3) 0.005(2)
C3' 0.046(4) 0.027(3) 0.041(4) 0.002(3) 0.008(3) -0.014(3)
C4' 0.051(4) 0.018(3) 0.037(4) -0.007(3) 0.017(3) -0.008(3)
C7A 0.025(3) 0.040(4) 0.027(3) 0.003(3) 0.003(2) 0.001(3)
C8A 0.029(3) 0.061(4) 0.045(4) 0.000(3) -0.002(3) 0.006(3)
C9A 0.012(3) 0.032(4) 0.026(3) -0.004(3) 0.011(2) 0.001(2)
C10A 0.023(3) 0.037(3) 0.026(3) 0.006(2) 0.003(2) -0.005(2)
C11A 0.018(3) 0.029(3) 0.020(3) 0.006(3) 0.006(2) 0.000(2)
C12A 0.023(3) 0.025(3) 0.034(3) 0.003(2) 0.012(2) -0.003(2)
C1B 0.025(3) 0.020(3) 0.024(3) 0.002(2) 0.002(2) -0.001(2)
C2B 0.024(3) 0.022(3) 0.017(3) -0.002(2) 0.003(2) 0.002(2)
C3B 0.027(3) 0.022(3) 0.023(3) -0.001(2) 0.004(2) 0.001(2)
C4B 0.023(3) 0.021(3) 0.032(3) 0.002(2) 0.000(2) 0.003(2)
C5B 0.025(3) 0.032(3) 0.033(3) 0.001(3) 0.008(2) 0.000(3)
C6B 0.034(4) 0.069(4) 0.025(4) 0.002(3) 0.005(3) -0.015(3)
C13B 0.041(4) 0.050(4) 0.044(4) -0.006(3) -0.005(4) 0.003(3)
C14B 0.059(5) 0.069(5) 0.036(4) 0.011(3) 0.010(3) -0.011(4)
C1'B 0.026(3) 0.020(3) 0.020(3) 0.006(2) 0.004(2) 0.000(2)
C2'B 0.027(3) 0.030(3) 0.019(3) -0.001(2) 0.001(2) 0.000(2)
C3'B 0.027(3) 0.030(3) 0.032(3) -0.003(3) 0.007(2) -0.005(3)
C4'B 0.024(3) 0.021(3) 0.020(3) 0.005(2) -0.009(2) -0.001(3)
C7B 0.026(3) 0.031(4) 0.013(3) 0.012(2) 0.003(2) 0.005(3)
C8B 0.027(3) 0.033(3) 0.035(3) -0.003(3) 0.009(3) -0.001(3)
C9B 0.020(3) 0.055(5) 0.047(4) 0.020(4) 0.006(3) 0.004(3)
C10B 0.043(4) 0.088(5) 0.033(4) 0.014(4) -0.001(3) -0.013(4)
C11B 0.028(3) 0.041(4) 0.029(4) 0.003(3) 0.003(3) -0.005(3)
C12B 0.028(3) 0.055(4) 0.055(4) 0.008(3) -0.001(3) 0.005(3)
Cl1A 0.0265(8) 0.0500(9) 0.0848(13) 0.0313(9) 0.0072(8) 0.0065(7)
Cl1B 0.0360(9) 0.0812(12) 0.0394(10) -0.0211(9) 0.0076(7) 0.0108(8)
N1A 0.022(3) 0.013(3) 0.033(3) -0.001(2) 0.007(2) 0.000(2)
N1B 0.026(3) 0.012(3) 0.028(3) -0.006(2) -0.002(2) 0.001(2)
O2A 0.019(2) 0.027(2) 0.028(2) 0.0025(16) 0.0002(16) 0.0008(17)
O3A 0.028(2) 0.0179(18) 0.020(2) 0.0020(16) 0.0039(15) 0.0012(15)
O4A 0.0268(19) 0.0141(17) 0.025(2) -0.0006(15) 0.0093(16) -0.0032(15)
O5A 0.0178(18) 0.0202(18) 0.0203(19) 0.0049(15) 0.0051(15) -0.0002(15)
O6A 0.029(2) 0.036(2) 0.020(2) 0.0045(17) 0.0029(16) -0.0051(18)
O10A 0.065(3) 0.026(2) 0.040(3) -0.0050(19) 0.015(2) -0.010(2)
O1' 0.036(2) 0.019(2) 0.083(3) -0.006(2) 0.027(2) -0.0014(18)
O2' 0.092(4) 0.061(3) 0.025(3) -0.009(2) 0.021(2) -0.045(3)
O3' 0.033(2) 0.026(2) 0.038(2) 0.0006(18) 0.0118(19) -0.0041(18)
O7A 0.034(2) 0.041(3) 0.055(3) 0.003(2) -0.012(2) -0.0102(19)
O8A 0.065(3) 0.026(2) 0.030(2) 0.0030(18) 0.021(2) 0.0050(19)
O9A 0.042(2) 0.025(2) 0.035(2) -0.0029(18) 0.0161(18) 0.0020(17)
O2B 0.027(2) 0.0155(19) 0.027(2) 0.0024(15) 0.0095(16) -0.0032(15)
O3B 0.032(2) 0.037(2) 0.018(2) 0.0045(17) 0.0000(16) -0.0001(16)
O4B 0.021(2) 0.025(2) 0.041(2) 0.0028(17) -0.0034(17) 0.0033(16)
O5B 0.023(2) 0.026(2) 0.028(2) 0.0059(16) 0.0038(16) -0.0026(16)
O6B 0.042(3) 0.121(4) 0.032(3) 0.002(3) 0.010(2) -0.032(3)
O1'B 0.037(2) 0.015(2) 0.041(2) -0.0028(16) 0.0022(18) 0.0003(16)
O2'B 0.029(2) 0.031(2) 0.040(2) -0.0025(17) 0.0053(18) -0.0181(18)
O3'B 0.034(2) 0.032(2) 0.022(2) -0.0070(19) 0.0090(19) -0.0082(17)
O7B 0.044(2) 0.023(2) 0.037(2) 0.0014(17) 0.0190(18) 0.0080(18)
O8B 0.085(4) 0.059(3) 0.063(3) 0.036(3) 0.026(3) 0.022(3)
O9B 0.036(3) 0.033(3) 0.057(3) 0.003(2) 0.001(2) -0.0066(19)
O10B 0.064(3) 0.081(4) 0.054(3) 0.015(3) 0.000(3) -0.019(3)

loop_
_atom_type_symbol
_atom_type_description
_atom_type_scat_dispersion_real
_atom_type_scat_dispersion_imag
_atom_type_scat_source
C C 0.0033 0.0016 'International Tables Vol C Tables 4.2.6.8 and 6.1.1.4'
H H 0.0000 0.0000 'International Tables Vol C Tables 4.2.6.8 and 6.1.1.4'
N N 0.0061 0.0033 'International Tables Vol C Tables 4.2.6.8 and 6.1.1.4'
O O 0.0106 0.0060 'International Tables Vol C Tables 4.2.6.8 and 6.1.1.4'
Cl Cl 0.1484 0.1585 'International Tables Vol C Tables 4.2.6.8 and 6.1.1.4'

loop_
_geom_angle_atom_site_label_1
_geom_angle_atom_site_label_2
_geom_angle_atom_site_label_3
_geom_angle
O5A C1A N1A 109.3(4)
O5A C1A C2A 108.0(3)
N1A C1A C2A 113.5(4)
O5A C1A H1A 108.6
N1A C1A H1A 108.6
C2A C1A H1A 108.6
O2A C2A C3A 106.9(4)
O2A C2A C1A 107.4(3)
C3A C2A C1A 107.8(4)
O2A C2A H2A 111.5
C3A C2A H2A 111.5
C1A C2A H2A 111.5
O3A C3A C2A 108.6(4)
O3A C3A C4A 109.2(4)
C2A C3A C4A 111.4(4)
O3A C3A H3A 109.2
C2A C3A H3A 109.2
C4A C3A H3A 109.2
O4A C4A C3A 107.8(4)
O4A C4A C5A 103.9(4)
C3A C4A C5A 111.6(4)
O4A C4A H4A 111.1
C3A C4A H4A 111.1
C5A C4A H4A 111.1
O5A C5A C6A 106.7(4)
O5A C5A C4A 111.9(4)
C6A C5A C4A 110.2(4)
O5A C5A H5A 109.3
C6A C5A H5A 109.3
C4A C5A H5A 109.3
O6A C6A C5A 112.2(4)
O6A C6A H6A1 109.2
C5A C6A H6A1 109.2
O6A C6A H6A2 109.2
C5A C6A H6A2 109.2
H6A1 C6A H6A2 107.9
O10A C13A O6A 123.2(5)
O10A C13A C14A 124.0(5)
O6A C13A C14A 112.8(5)
C13A C14A H14A 109.5
C13A C14A H14B 109.5
H14A C14A H14B 109.5
C13A C14A H14C 109.5
H14A C14A H14C 109.5
H14B C14A H14C 109.5
O1' C1' N1A 123.1(5)
O1' C1' C2' 121.5(4)
N1A C1' C2' 115.4(4)
C3' C2' C1' 109.0(4)
C3' C2' Cl1A 109.9(4)
C1' C2' Cl1A 107.7(3)
C3' C2' H2' 110.1
C1' C2' H2' 110.1
Cl1A C2' H2' 110.1
C2' C3' C4' 112.4(5)
C2' C3' H3'1 109.1
C4' C3' H3'1 109.1
C2' C3' H3'2 109.1
C4' C3' H3'2 109.1
H3'1 C3' H3'2 107.8
O3' C4' O2' 123.5(5)
O3' C4' C3' 125.3(5)
O2' C4' C3' 111.2(5)
O7A C7A O2A 122.7(5)
O7A C7A C8A 126.2(5)
O2A C7A C8A 110.9(5)
C7A C8A H8A1 109.5
C7A C8A H8A2 109.5
H8A1 C8A H8A2 109.5
C7A C8A H8A3 109.5
H8A1 C8A H8A3 109.5
H8A2 C8A H8A3 109.5
O8A C9A O3A 122.9(4)
O8A C9A C10A 124.2(5)
O3A C9A C10A 113.0(4)
C9A C10A H10A 109.5
C9A C10A H10B 109.5
H10A C10A H10B 109.5
C9A C10A H10C 109.5
H10A C10A H10C 109.5
H10B C10A H10C 109.5
O9A C11A O4A 122.8(4)
O9A C11A C12A 126.4(4)
O4A C11A C12A 110.7(4)
C11A C12A H12A 109.5
C11A C12A H12B 109.5
H12A C12A H12B 109.5
C11A C12A H12C 109.5
H12A C12A H12C 109.5
H12B C12A H12C 109.5
O5B C1B N1B 106.7(4)
O5B C1B C2B 109.4(4)
N1B C1B C2B 111.3(4)
O5B C1B H1B 109.8
N1B C1B H1B 109.8
C2B C1B H1B 109.8
O2B C2B C3B 108.7(4)
O2B C2B C1B 106.3(4)
C3B C2B C1B 112.2(4)
O2B C2B H2B 109.9
C3B C2B H2B 109.9
C1B C2B H2B 109.9
O3B C3B C2B 107.4(4)
O3B C3B C4B 108.3(4)
C2B C3B C4B 110.6(4)
O3B C3B H3B 110.2
C2B C3B H3B 110.2
C4B C3B H3B 110.2
O4B C4B C3B 105.6(4)
O4B C4B C5B 110.7(4)
C3B C4B C5B 109.1(4)
O4B C4B H4B 110.5
C3B C4B H4B 110.5
C5B C4B H4B 110.5
O5B C5B C6B 107.0(4)
O5B C5B C4B 108.0(4)
C6B C5B C4B 112.9(4)
O5B C5B H5B 109.6
C6B C5B H5B 109.6
C4B C5B H5B 109.6
O6B C6B C5B 104.4(4)
O6B C6B H6B1 110.9
C5B C6B H6B1 110.9
O6B C6B H6B2 110.9
C5B C6B H6B2 110.9
H6B1 C6B H6B2 108.9
O10B C13B O6B 121.8(6)
O10B C13B C14B 124.7(6)
O6B C13B C14B 113.4(6)
C13B C14B H14D 109.5
C13B C14B H14E 109.5
H14D C14B H14E 109.5
C13B C14B H14F 109.5
H14D C14B H14F 109.5
H14E C14B H14F 109.5
O1'B C1'B N1B 124.0(5)
O1'B C1'B C2'B 121.2(5)
N1B C1'B C2'B 114.8(4)
C3'B C2'B C1'B 112.1(4)
C3'B C2'B Cl1B 108.6(3)
C1'B C2'B Cl1B 108.0(3)
C3'B C2'B H2'B 109.4
C1'B C2'B H2'B 109.4
Cl1B C2'B H2'B 109.4
C4'B C3'B C2'B 110.8(4)
C4'B C3'B H3'3 109.5
C2'B C3'B H3'3 109.5
C4'B C3'B H3'4 109.5
C2'B C3'B H3'4 109.5
H3'3 C3'B H3'4 108.1
O2'B C4'B O3'B 124.4(5)
O2'B C4'B C3'B 124.2(5)
O3'B C4'B C3'B 111.4(4)
O7B C7B O2B 123.1(4)
O7B C7B C8B 126.9(5)
O2B C7B C8B 110.0(4)
C7B C8B H8B1 109.5
C7B C8B H8B2 109.5
H8B1 C8B H8B2 109.5
C7B C8B H8B3 109.5
H8B1 C8B H8B3 109.5
H8B2 C8B H8B3 109.5
O8B C9B O3B 123.0(6)
O8B C9B C10B 126.1(6)
O3B C9B C10B 110.9(6)
C9B C10B H10D 109.5
C9B C10B H10E 109.5
H10D C10B H10E 109.5
C9B C10B H10F 109.5
H10D C10B H10F 109.5
H10E C10B H10F 109.5
O9B C11B O4B 123.0(5)
O9B C11B C12B 125.9(5)
O4B C11B C12B 111.2(5)
C11B C12B H12D 109.5
C11B C12B H12E 109.5
H12D C12B H12E 109.5
C11B C12B H12F 109.5
H12D C12B H12F 109.5
H12E C12B H12F 109.5
C1' N1A C1A 121.8(5)
C1' N1A H1NA 115(4)
C1A N1A H1NA 122(4)
C1'B N1B C1B 123.3(5)
C1'B N1B H1NB 123(3)
C1B N1B H1NB 112(3)
C7A O2A C2A 117.1(4)
C9A O3A C3A 118.0(4)
C11A O4A C4A 119.5(4)
C1A O5A C5A 110.0(3)
C13A O6A C6A 116.2(4)
C4' O2' H2O 111(5)
C7B O2B C2B 117.4(3)
C9B O3B C3B 119.7(4)
C11B O4B C4B 117.6(4)
C1B O5B C5B 110.8(4)
C13B O6B C6B 118.7(5)
C4'B O3'B H3O 109(4)

loop_
_geom_bond_atom_site_label_1
_geom_bond_atom_site_label_2
_geom_bond_distance
C1A O5A 1.427(6)
C1A N1A 1.436(6)
C1A C2A 1.512(6)
C1A H1A 1.0000
C2A O2A 1.445(6)
C2A C3A 1.509(6)
C2A H2A 1.0000
C3A O3A 1.455(5)
C3A C4A 1.525(7)
C3A H3A 1.0000
C4A O4A 1.450(5)
C4A C5A 1.541(6)
C4A H4A 1.0000
C5A O5A 1.450(5)
C5A C6A 1.502(7)
C5A H5A 1.0000
C6A O6A 1.445(6)
C6A H6A1 0.9900
C6A H6A2 0.9900
C13A O10A 1.206(6)
C13A O6A 1.325(6)
C13A C14A 1.494(7)
C14A H14A 0.9800
C14A H14B 0.9800
C14A H14C 0.9800
C1' O1' 1.210(6)
C1' N1A 1.341(6)
C1' C2' 1.530(7)
C2' C3' 1.496(7)
C2' Cl1A 1.780(5)
C2' H2' 1.0000
C3' C4' 1.502(7)
C3' H3'1 0.9900
C3' H3'2 0.9900
C4' O3' 1.206(7)
C4' O2' 1.322(7)
C7A O7A 1.189(6)
C7A O2A 1.367(6)
C7A C8A 1.495(8)
C8A H8A1 0.9800
C8A H8A2 0.9800
C8A H8A3 0.9800
C9A O8A 1.222(6)
C9A O3A 1.336(6)
C9A C10A 1.489(7)
C10A H10A 0.9800
C10A H10B 0.9800
C10A H10C 0.9800
C11A O9A 1.209(6)
C11A O4A 1.344(5)
C11A C12A 1.468(7)
C12A H12A 0.9800
C12A H12B 0.9800
C12A H12C 0.9800
C1B O5B 1.421(5)
C1B N1B 1.431(6)
C1B C2B 1.533(6)
C1B H1B 1.0000
C2B O2B 1.439(5)
C2B C3B 1.518(7)
C2B H2B 1.0000
C3B O3B 1.435(6)
C3B C4B 1.526(7)
C3B H3B 1.0000
C4B O4B 1.442(6)
C4B C5B 1.533(7)
C4B H4B 1.0000
C5B O5B 1.428(6)
C5B C6B 1.518(7)
C5B H5B 1.0000
C6B O6B 1.459(7)
C6B H6B1 0.9900
C6B H6B2 0.9900
C13B O10B 1.221(7)
C13B O6B 1.272(7)
C13B C14B 1.466(8)
C14B H14D 0.9800
C14B H14E 0.9800
C14B H14F 0.9800
C1'B O1'B 1.218(6)
C1'B N1B 1.333(6)
C1'B C2'B 1.517(7)
C2'B C3'B 1.513(7)
C2'B Cl1B 1.803(5)
C2'B H2'B 1.0000
C3'B C4'B 1.510(7)
C3'B H3'3 0.9900
C3'B H3'4 0.9900
C4'B O2'B 1.201(6)
C4'B O3'B 1.330(6)
C7B O7B 1.201(6)
C7B O2B 1.367(6)
C7B C8B 1.492(7)
C8B H8B1 0.9800
C8B H8B2 0.9800
C8B H8B3 0.9800
C9B O8B 1.201(7)
C9B O3B 1.345(7)
C9B C10B 1.493(9)
C10B H10D 0.9800
C10B H10E 0.9800
C10B H10F 0.9800
C11B O9B 1.211(6)
C11B O4B 1.354(6)
C11B C12B 1.493(8)
C12B H12D 0.9800
C12B H12E 0.9800
C12B H12F 0.9800
N1A H1NA 0.72(5)
N1B H1NB 0.79(4)
O2' H2O 0.85(7)
O3'B H3O 0.75(5)

loop_
_geom_torsion_atom_site_label_1
_geom_torsion_atom_site_label_2
_geom_torsion_atom_site_label_3
_geom_torsion_atom_site_label_4
_geom_torsion
O5A C1A C2A O2A -178.3(3)
N1A C1A C2A O2A -56.9(5)
O5A C1A C2A C3A 66.8(5)
N1A C1A C2A C3A -171.8(4)
O2A C2A C3A O3A 68.9(4)
C1A C2A C3A O3A -175.8(3)
O2A C2A C3A C4A -170.8(4)
C1A C2A C3A C4A -55.5(5)
O3A C3A C4A O4A -80.3(4)
C2A C3A C4A O4A 159.8(3)
O3A C3A C4A C5A 166.2(3)
C2A C3A C4A C5A 46.2(5)
O4A C4A C5A O5A -162.9(3)
C3A C4A C5A O5A -47.0(5)
O4A C4A C5A C6A 78.5(4)
C3A C4A C5A C6A -165.6(4)
O5A C5A C6A O6A 67.6(5)
C4A C5A C6A O6A -170.7(4)
O1' C1' C2' C3' 81.5(6)
N1A C1' C2' C3' -97.3(5)
O1' C1' C2' Cl1A -37.7(6)
N1A C1' C2' Cl1A 143.6(4)
C1' C2' C3' C4' 173.4(4)
Cl1A C2' C3' C4' -68.8(5)
C2' C3' C4' O3' -8.4(8)
C2' C3' C4' O2' 174.6(5)
O5B C1B C2B O2B 172.0(3)
N1B C1B C2B O2B -70.3(5)
O5B C1B C2B C3B 53.4(5)
N1B C1B C2B C3B 171.1(4)
O2B C2B C3B O3B 76.5(4)
C1B C2B C3B O3B -166.2(4)
O2B C2B C3B C4B -165.5(4)
C1B C2B C3B C4B -48.3(5)
O3B C3B C4B O4B -71.8(5)
C2B C3B C4B O4B 170.8(4)
O3B C3B C4B C5B 169.2(4)
C2B C3B C4B C5B 51.8(5)
O4B C4B C5B O5B -177.1(4)
C3B C4B C5B O5B -61.4(5)
O4B C4B C5B C6B 64.8(6)
C3B C4B C5B C6B -179.4(5)
O5B C5B C6B O6B 65.8(5)
C4B C5B C6B O6B -175.5(4)
O1'B C1'B C2'B C3'B 13.0(6)
N1B C1'B C2'B C3'B -167.7(4)
O1'B C1'B C2'B Cl1B -106.6(5)
N1B C1'B C2'B Cl1B 72.7(5)
C1'B C2'B C3'B C4'B 62.6(5)
Cl1B C2'B C3'B C4'B -178.1(4)
C2'B C3'B C4'B O2'B 20.0(7)
C2'B C3'B C4'B O3'B -160.1(4)
O1' C1' N1A C1A 7.9(8)
C2' C1' N1A C1A -173.4(4)
O5A C1A N1A C1' -125.0(5)
C2A C1A N1A C1' 114.4(5)
O1'B C1'B N1B C1B 2.4(7)
C2'B C1'B N1B C1B -176.8(4)
O5B C1B N1B C1'B -134.5(4)
C2B C1B N1B C1'B 106.2(5)
O7A C7A O2A C2A 8.4(7)
C8A C7A O2A C2A -168.5(4)
C3A C2A O2A C7A -143.2(4)
C1A C2A O2A C7A 101.2(4)
O8A C9A O3A C3A -6.1(7)
C10A C9A O3A C3A 174.2(4)
C2A C3A O3A C9A -118.3(4)
C4A C3A O3A C9A 120.0(4)
O9A C11A O4A C4A 7.2(7)
C12A C11A O4A C4A -173.5(4)
C3A C4A O4A C11A 96.5(4)
C5A C4A O4A C11A -144.9(4)
N1A C1A O5A C5A 167.1(4)
C2A C1A O5A C5A -69.0(4)
C6A C5A O5A C1A 179.5(4)
C4A C5A O5A C1A 58.9(5)
O10A C13A O6A C6A -5.1(7)
C14A C13A O6A C6A 175.8(4)
C5A C6A O6A C13A 88.4(5)
O7B C7B O2B C2B 11.7(7)
C8B C7B O2B C2B -168.2(4)
C3B C2B O2B C7B -135.6(4)
C1B C2B O2B C7B 103.5(4)
O8B C9B O3B C3B 0.7(8)
C10B C9B O3B C3B -177.5(4)
C2B C3B O3B C9B -121.6(5)
C4B C3B O3B C9B 119.0(5)
O9B C11B O4B C4B 0.7(7)
C12B C11B O4B C4B -179.2(4)
C3B C4B O4B C11B 141.2(4)
C5B C4B O4B C11B -100.9(5)
N1B C1B O5B C5B 175.2(4)
C2B C1B O5B C5B -64.2(5)
C6B C5B O5B C1B -169.2(4)
C4B C5B O5B C1B 69.0(5)
O10B C13B O6B C6B 5.0(9)
C14B C13B O6B C6B -178.8(5)
C5B C6B O6B C13B 161.8(5)
